data_7155944
loop_
_publ_author_name
'Ferguson, Jayne L.'
'Squire, Marie A.'
'Fitchett, Christopher M.'

_publ_section_title
;
 Photochemical and oxidative cyclisation of tetraphenylpyrroles
;
_journal_name_full 'Org. Biomol. Chem.'
_journal_paper_doi 10.1039/C7OB02537H
_journal_year 2017
_chemical_formula_moiety 'C34 H31 N, 1(C6 H6)'
_chemical_formula_sum 'C40 H37 N'
_chemical_formula_weight 531.70
_space_group_crystal_system triclinic
_space_group_IT_number 2
_space_group_name_Hall '-P 1'
_space_group_name_H-M_alt 'P -1'
_symmetry_space_group_name_Hall '-P 1'
_symmetry_space_group_name_H-M 'P -1'
_atom_sites_solution_hydrogens geom
_atom_sites_solution_primary direct
_audit_creation_date 2014-10-08
_audit_creation_method
;
Olex2 1.2
(compiled 2014.08.28 svn.r2986 for OlexSys, GUI svn.r4874)
;
_audit_update_record
;
2017-10-01 deposited with the CCDC.
2017-10-25 downloaded from the CCDC.
;
_cell_angle_alpha 99.880(3)
_cell_angle_beta 95.857(3)
_cell_angle_gamma 116.117(3)
_cell_formula_units_Z 2
_cell_length_a 9.8521(3)
_cell_length_b 10.1991(4)
_cell_length_c 16.8567(6)
_cell_measurement_reflns_used 9158
_cell_measurement_temperature 290.81(10)
_cell_measurement_theta_max 73.6738
_cell_measurement_theta_min 2.7138
_cell_volume 1467.80(10)
_computing_cell_refinement
;
CrysAlisPro, Agilent Technologies,
Version 1.171.35.19 (release 27-10-2011 CrysAlis171 .NET)
(compiled Oct 27 2011,15:02:11)
;
_computing_data_collection
;
CrysAlisPro, Agilent Technologies,
Version 1.171.35.19 (release 27-10-2011 CrysAlis171 .NET)
(compiled Oct 27 2011,15:02:11)
;
_computing_data_reduction
;
CrysAlisPro, Agilent Technologies,
Version 1.171.35.19 (release 27-10-2011 CrysAlis171 .NET)
(compiled Oct 27 2011,15:02:11)
;
_computing_molecular_graphics 'Olex2 (Dolomanov et al., 2009)'
_computing_publication_material 'Olex2 (Dolomanov et al., 2009)'
_computing_structure_refinement 'ShelXL (Sheldrick, 2008)'
_computing_structure_solution 'XS (Sheldrick, 2008)'
_diffrn_ambient_temperature 290.81(10)
_diffrn_detector_area_resol_mean 10.6501
_diffrn_measured_fraction_theta_full 0.999
_diffrn_measured_fraction_theta_max 0.977
_diffrn_measurement_details
;
#__ type_ start__ end____ width___ exp.time_
  1 omega  -46.00   31.00   1.0000    8.0000
omega____ theta____ kappa____ phi______ frames
    -      -39.9063   37.0000  -60.0000 77

#__ type_ start__ end____ width___ exp.time_
  2 omega  -42.00    3.00   1.0000    8.0000
omega____ theta____ kappa____ phi______ frames
    -      -39.9063   37.0000  120.0000 45

#__ type_ start__ end____ width___ exp.time_
  3 omega -120.00   -3.00   1.0000    8.0000
omega____ theta____ kappa____ phi______ frames
    -      -39.9063  -19.0000  120.0000 117

#__ type_ start__ end____ width___ exp.time_
  4 omega   38.00   85.00   1.0000    8.0000
omega____ theta____ kappa____ phi______ frames
    -       39.9063 -125.0000   30.0000 47

#__ type_ start__ end____ width___ exp.time_
  5 omega    2.00   34.00   1.0000    8.0000
omega____ theta____ kappa____ phi______ frames
    -       39.9063  -99.0000   30.0000 32

#__ type_ start__ end____ width___ exp.time_
  6 omega   35.00   96.00   1.0000    8.0000
omega____ theta____ kappa____ phi______ frames
    -       39.9063 -125.0000 -180.0000 61

#__ type_ start__ end____ width___ exp.time_
  7 omega   42.00   87.00   1.0000   32.0000
omega____ theta____ kappa____ phi______ frames
    -      107.7801  -45.0000  -90.0000 45

#__ type_ start__ end____ width___ exp.time_
  8 omega   40.00  109.00   1.0000   32.0000
omega____ theta____ kappa____ phi______ frames
    -      107.7801  -94.0000  120.0000 69

#__ type_ start__ end____ width___ exp.time_
  9 omega   66.00   91.00   1.0000   32.0000
omega____ theta____ kappa____ phi______ frames
    -      107.7801  -30.0000    0.0000 25

#__ type_ start__ end____ width___ exp.time_
 10 omega   46.00   90.00   1.0000   32.0000
omega____ theta____ kappa____ phi______ frames
    -      107.7801  -45.0000   90.0000 44

#__ type_ start__ end____ width___ exp.time_
 11 omega   47.00  177.00   1.0000   32.0000
omega____ theta____ kappa____ phi______ frames
    -      107.7801   15.0000 -180.0000 130

#__ type_ start__ end____ width___ exp.time_
 12 omega   36.00   62.00   1.0000   32.0000
omega____ theta____ kappa____ phi______ frames
    -      107.7801  -45.0000 -150.0000 26

#__ type_ start__ end____ width___ exp.time_
 13 omega   32.00   90.00   1.0000   32.0000
omega____ theta____ kappa____ phi______ frames
    -      107.7801  -30.0000 -150.0000 58

#__ type_ start__ end____ width___ exp.time_
 14 omega   27.00  106.00   1.0000   32.0000
omega____ theta____ kappa____ phi______ frames
    -      107.7801  -94.0000   30.0000 79

#__ type_ start__ end____ width___ exp.time_
 15 omega   94.00  128.00   1.0000   32.0000
omega____ theta____ kappa____ phi______ frames
    -      107.7801  -77.0000  170.0000 34

#__ type_ start__ end____ width___ exp.time_
 16 omega   33.00   86.00   1.0000   32.0000
omega____ theta____ kappa____ phi______ frames
    -      107.7801  -45.0000    0.0000 53

#__ type_ start__ end____ width___ exp.time_
 17 omega  120.00  176.00   1.0000   32.0000
omega____ theta____ kappa____ phi______ frames
    -      107.7801   45.0000 -150.0000 56

#__ type_ start__ end____ width___ exp.time_
 18 omega   33.00   96.00   1.0000   32.0000
omega____ theta____ kappa____ phi______ frames
    -      107.7801  -45.0000  150.0000 63

#__ type_ start__ end____ width___ exp.time_
 19 omega   72.00  101.00   1.0000   32.0000
omega____ theta____ kappa____ phi______ frames
    -      107.7801  -94.0000 -180.0000 29

#__ type_ start__ end____ width___ exp.time_
 20 omega   67.00  121.00   1.0000   32.0000
omega____ theta____ kappa____ phi______ frames
    -      107.7801 -125.0000    0.0000 54

#__ type_ start__ end____ width___ exp.time_
 21 omega -114.00  -10.00   1.0000    8.0000
omega____ theta____ kappa____ phi______ frames
    -      -39.9063  -57.0000   60.0000 104

#__ type_ start__ end____ width___ exp.time_
 22 omega -114.00  -10.00   1.0000    8.0000
omega____ theta____ kappa____ phi______ frames
    -      -39.9063  -57.0000  -30.0000 104

#__ type_ start__ end____ width___ exp.time_
 23 omega    1.00   82.00   1.0000    8.0000
omega____ theta____ kappa____ phi______ frames
    -       39.9063  -99.0000 -180.0000 81

#__ type_ start__ end____ width___ exp.time_
 24 omega    6.00  119.00   1.0000    8.0000
omega____ theta____ kappa____ phi______ frames
    -       39.9063   77.0000 -180.0000 113

#__ type_ start__ end____ width___ exp.time_
 25 omega    6.00  119.00   1.0000    8.0000
omega____ theta____ kappa____ phi______ frames
    -       39.9063   77.0000  -90.0000 113

#__ type_ start__ end____ width___ exp.time_
 26 omega   80.00  178.00   1.0000   32.0000
omega____ theta____ kappa____ phi______ frames
    -      107.7801   45.0000  -90.0000 98

#__ type_ start__ end____ width___ exp.time_
 27 omega   46.00  178.00   1.0000   32.0000
omega____ theta____ kappa____ phi______ frames
    -      107.7801   15.0000   30.0000 132

#__ type_ start__ end____ width___ exp.time_
 28 omega   74.00   99.00   1.0000   32.0000
omega____ theta____ kappa____ phi______ frames
    -      107.7801   77.0000   60.0000 25
;
_diffrn_measurement_device_type 'SuperNova, Dual, Cu at zero, Atlas'
_diffrn_measurement_method '\w scans'
_diffrn_orient_matrix_UB_11 0.1636011000
_diffrn_orient_matrix_UB_12 0.1181091000
_diffrn_orient_matrix_UB_13 0.0465841000
_diffrn_orient_matrix_UB_21 -0.0105843000
_diffrn_orient_matrix_UB_22 -0.0933399000
_diffrn_orient_matrix_UB_23 0.0641024000
_diffrn_orient_matrix_UB_31 0.0687335000
_diffrn_orient_matrix_UB_32 -0.0860479000
_diffrn_orient_matrix_UB_33 -0.0518448000
_diffrn_radiation_monochromator mirror
_diffrn_radiation_type CuK\a
_diffrn_radiation_wavelength 1.54184
_diffrn_reflns_av_R_equivalents 0.0197
_diffrn_reflns_av_unetI/netI 0.0184
_diffrn_reflns_Laue_measured_fraction_full 0.999
_diffrn_reflns_Laue_measured_fraction_max 0.977
_diffrn_reflns_limit_h_max 12
_diffrn_reflns_limit_h_min -11
_diffrn_reflns_limit_k_max 11
_diffrn_reflns_limit_k_min -12
_diffrn_reflns_limit_l_max 20
_diffrn_reflns_limit_l_min -20
_diffrn_reflns_number 15594
_diffrn_reflns_point_group_measured_fraction_full 0.999
_diffrn_reflns_point_group_measured_fraction_max 0.977
_diffrn_reflns_theta_full 67.684
_diffrn_reflns_theta_max 73.837
_diffrn_reflns_theta_min 2.716
_diffrn_source 'SuperNova (Cu) X-ray Source'
_exptl_absorpt_coefficient_mu 0.517
_exptl_absorpt_correction_T_max 1.00000
_exptl_absorpt_correction_T_min 0.93897
_exptl_absorpt_correction_type multi-scan
_exptl_absorpt_process_details
;
CrysAlisPro, Agilent Technologies,
Version 1.171.35.19 (release 27-10-2011 CrysAlis171 .NET)
(compiled Oct 27 2011,15:02:11)
Empirical absorption correction using spherical harmonics,
 implemented in SCALE3 ABSPACK scaling algorithm.
;
_exptl_crystal_colour colourless
_exptl_crystal_colour_primary colourless
_exptl_crystal_density_diffrn 1.203
_exptl_crystal_description block
_exptl_crystal_F_000 568
_exptl_crystal_size_max 0.25
_exptl_crystal_size_mid 0.23
_exptl_crystal_size_min 0.03
_refine_diff_density_max 0.224
_refine_diff_density_min -0.206
_refine_diff_density_rms 0.037
_refine_ls_extinction_method none
_refine_ls_goodness_of_fit_ref 1.020
_refine_ls_hydrogen_treatment constr
_refine_ls_matrix_type full
_refine_ls_number_parameters 430
_refine_ls_number_reflns 5810
_refine_ls_number_restraints 66
_refine_ls_restrained_S_all 1.014
_refine_ls_R_factor_all 0.0446
_refine_ls_R_factor_gt 0.0407
_refine_ls_shift/su_max 0.002
_refine_ls_shift/su_mean 0.000
_refine_ls_structure_factor_coef Fsqd
_refine_ls_weighting_details 'w=1/[\s^2^(Fo^2^)+(0.0556P)^2^+0.4176P] where P=(Fo^2^+2Fc^2^)/3'
_refine_ls_weighting_scheme calc
_refine_ls_wR_factor_gt 0.1072
_refine_ls_wR_factor_ref 0.1105
_reflns_Friedel_coverage 0.000
_reflns_number_gt 5245
_reflns_number_total 5810
_reflns_threshold_expression 'I > 2\s(I)'
_cod_data_source_file c7ob02537h2.cif
_cod_data_source_block 3b
_cod_original_cell_volume 1467.81(10)
_cod_database_code 7155944
_shelxl_version_number 2014/6
_chemical_oxdiff_formula C24H19N
_shelx_space_group_comment
;
The symmetry employed for this shelxl refinement is uniquely defined
by the following loop, which should always be used as a source of
symmetry information in preference to the above space-group names.
They are only intended as comments.
;
_reflns_odcompleteness_completeness 99.98
_reflns_odcompleteness_iscentric 1
_reflns_odcompleteness_theta 66.97
_olex2_refinement_description
;
1. Fixed Uiso
 At 1.2 times of:
  All C(H) groups, All C(H,H) groups
 At 1.5 times of:
  All C(H,H,H) groups
2. Restrained distances
 C37A-C36A \\sim C38A-C37A \\sim C38B-C37B \\sim C37B-C36B \\sim C41A-C36A
\\sim C41B-C36B \\sim C41B-
 C40B \\sim C41A-C40A \\sim C40B-C39B \\sim C40A-C39A \\sim C39B-C38B \\sim
C39A-C38A
 with sigma of 0.002
3. Others
 Sof(C36B)=Sof(H36B)=Sof(C41B)=Sof(H41B)=Sof(C37B)=Sof(H37B)=Sof(C38B)=
 Sof(H38B)=Sof(C39B)=Sof(H39B)=Sof(C40B)=Sof(H40B)=1-FVAR(1)
 Sof(C37A)=Sof(H37A)=Sof(C38A)=Sof(H38A)=Sof(C39A)=Sof(H39A)=Sof(C40A)=
 Sof(H40A)=Sof(C41A)=Sof(H41A)=Sof(C36A)=Sof(H36A)=FVAR(1)
4.a Secondary CH2 refined with riding coordinates:
 C20(H20A,H20B)
4.b Aromatic/amide H refined with riding coordinates:
 C7(H7), C8(H8), C10(H10), C15(H15), C17(H17), C18(H18), C23(H23), C24(H24),
 C26(H26), C27(H27), C30(H30), C31(H31), C33(H33), C34(H34), C36B(H36B),
 C37A(H37A), C38A(H38A), C39A(H39A), C40A(H40A), C41A(H41A), C41B(H41B),
 C37B(H37B), C38B(H38B), C39B(H39B), C40B(H40B), C36A(H36A)
4.c Idealised Me refined as rotating group:
 C12(H12A,H12B,H12C), C19(H19A,H19B,H19C), C21(H21A,H21B,H21C), C28(H28A,H28B,
 H28C), C35(H35A,H35B,H35C)
;
_olex2_submission_special_instructions 'No special instructions were received'

loop_
_space_group_symop_operation_xyz
'x, y, z'
'-x, -y, -z'

loop_
_atom_site_label
_atom_site_type_symbol
_atom_site_fract_x
_atom_site_fract_y
_atom_site_fract_z
_atom_site_U_iso_or_equiv
_atom_site_adp_type
_atom_site_occupancy
_atom_site_site_symmetry_order
_atom_site_calc_flag
_atom_site_refinement_flags_posn
_atom_site_refinement_flags_occupancy
_atom_site_disorder_assembly
_atom_site_disorder_group
N1 N 0.61864(10) 0.82782(10) 0.12738(6) 0.0248(2) Uani 1 1 d . . . .
C2 C 0.74007(12) 0.82561(13) 0.17532(7) 0.0258(2) Uani 1 1 d . . . .
C3 C 0.80168(12) 0.94427(12) 0.24338(7) 0.0260(2) Uani 1 1 d . . . .
C4 C 0.71202(12) 1.02236(12) 0.23875(7) 0.0245(2) Uani 1 1 d . . . .
C5 C 0.60076(12) 0.94919(12) 0.16594(7) 0.0237(2) Uani 1 1 d . . . .
C6 C 0.71461(12) 1.14668(12) 0.29588(7) 0.0244(2) Uani 1 1 d . . . .
C7 C 0.81391(13) 1.21403(13) 0.37396(7) 0.0292(2) Uani 1 1 d . . . .
H7 H 0.8815 1.1778 0.3897 0.035 Uiso 1 1 calc R . . .
C8 C 0.81300(14) 1.33155(13) 0.42713(7) 0.0308(3) Uani 1 1 d . . . .
H8 H 0.8775 1.3715 0.4787 0.037 Uiso 1 1 calc R . . .
C9 C 0.71585(14) 1.39220(13) 0.40459(7) 0.0296(2) Uani 1 1 d . . . .
C10 C 0.61661(13) 1.32537(13) 0.32922(7) 0.0280(2) Uani 1 1 d . . . .
H10 H 0.5518 1.3648 0.3138 0.034 Uiso 1 1 calc R . . .
C11 C 0.60877(12) 1.19970(12) 0.27426(7) 0.0244(2) Uani 1 1 d . . . .
C12 C 0.71868(17) 1.52521(16) 0.46148(8) 0.0415(3) Uani 1 1 d . . . .
H12A H 0.6586 1.5617 0.4327 0.062 Uiso 1 1 calc GR . . .
H12B H 0.8232 1.6037 0.4800 0.062 Uiso 1 1 calc GR . . .
H12C H 0.6760 1.4949 0.5080 0.062 Uiso 1 1 calc GR . . .
C13 C 0.49016(12) 0.99965(12) 0.14154(7) 0.0238(2) Uani 1 1 d . . . .
C14 C 0.49524(12) 1.12497(12) 0.19666(7) 0.0241(2) Uani 1 1 d . . . .
C15 C 0.38782(13) 1.17579(12) 0.17489(7) 0.0270(2) Uani 1 1 d . . . .
H15 H 0.3902 1.2568 0.2113 0.032 Uiso 1 1 calc R . . .
C16 C 0.27965(13) 1.11162(13) 0.10254(7) 0.0282(2) Uani 1 1 d . . . .
C17 C 0.27781(13) 0.99008(13) 0.04828(7) 0.0289(2) Uani 1 1 d . . . .
H17 H 0.2069 0.9455 -0.0013 0.035 Uiso 1 1 calc R . . .
C18 C 0.37903(13) 0.93559(13) 0.06708(7) 0.0280(2) Uani 1 1 d . . . .
H18 H 0.3745 0.8544 0.0299 0.034 Uiso 1 1 calc R . . .
C19 C 0.16675(15) 1.16958(14) 0.08294(8) 0.0362(3) Uani 1 1 d . . . .
H19A H 0.0656 1.0981 0.0871 0.054 Uiso 1 1 calc GR . . .
H19B H 0.1650 1.1837 0.0281 0.054 Uiso 1 1 calc GR . . .
H19C H 0.1976 1.2639 0.1211 0.054 Uiso 1 1 calc GR . . .
C20 C 0.52025(13) 0.70745(13) 0.05442(7) 0.0267(2) Uani 1 1 d . . . .
H20A H 0.5748 0.6530 0.0349 0.032 Uiso 1 1 calc R . . .
H20B H 0.4994 0.7517 0.0112 0.032 Uiso 1 1 calc R . . .
C21 C 0.36842(13) 0.59794(13) 0.07192(8) 0.0313(3) Uani 1 1 d . . . .
H21A H 0.3064 0.5230 0.0223 0.047 Uiso 1 1 calc GR . . .
H21B H 0.3145 0.6515 0.0918 0.047 Uiso 1 1 calc GR . . .
H21C H 0.3883 0.5500 0.1127 0.047 Uiso 1 1 calc GR . . .
C22 C 0.79126(12) 0.70983(13) 0.15372(7) 0.0253(2) Uani 1 1 d . . . .
C23 C 0.93479(13) 0.74992(13) 0.13188(7) 0.0285(2) Uani 1 1 d . . . .
H23 H 0.9942 0.8475 0.1270 0.034 Uiso 1 1 calc R . . .
C24 C 0.98961(13) 0.64588(14) 0.11737(7) 0.0306(3) Uani 1 1 d . . . .
H24 H 1.0855 0.6750 0.1030 0.037 Uiso 1 1 calc R . . .
C25 C 0.90429(14) 0.49907(13) 0.12389(7) 0.0283(2) Uani 1 1 d . . . .
C26 C 0.76101(14) 0.45906(14) 0.14518(8) 0.0319(3) Uani 1 1 d . . . .
H26 H 0.7015 0.3612 0.1496 0.038 Uiso 1 1 calc R . . .
C27 C 0.70531(13) 0.56240(14) 0.15994(8) 0.0311(3) Uani 1 1 d . . . .
H27 H 0.6092 0.5329 0.1742 0.037 Uiso 1 1 calc R . . .
C28 C 0.96628(16) 0.38760(15) 0.11055(8) 0.0374(3) Uani 1 1 d . . . .
H28A H 0.8994 0.2978 0.1257 0.056 Uiso 1 1 calc GR . . .
H28B H 1.0678 0.4307 0.1438 0.056 Uiso 1 1 calc GR . . .
H28C H 0.9711 0.3632 0.0537 0.056 Uiso 1 1 calc GR . . .
C29 C 0.93756(13) 0.97774(13) 0.30622(7) 0.0271(2) Uani 1 1 d . . . .
C30 C 1.08180(15) 1.09249(15) 0.30831(8) 0.0387(3) Uani 1 1 d . . . .
H30 H 1.0939 1.1510 0.2703 0.046 Uiso 1 1 calc R . . .
C31 C 1.20917(15) 1.12246(16) 0.36595(9) 0.0415(3) Uani 1 1 d . . . .
H31 H 1.3047 1.2011 0.3659 0.050 Uiso 1 1 calc R . . .
C32 C 1.19804(15) 1.03928(16) 0.42295(8) 0.0394(3) Uani 1 1 d . . . .
C33 C 1.05371(19) 0.9241(2) 0.42075(12) 0.0662(5) Uani 1 1 d . . . .
H33 H 1.0420 0.8659 0.4589 0.079 Uiso 1 1 calc R . . .
C34 C 0.92567(16) 0.89296(19) 0.36309(10) 0.0547(4) Uani 1 1 d . . . .
H34 H 0.8304 0.8136 0.3628 0.066 Uiso 1 1 calc R . . .
C35 C 1.33817(18) 1.0701(2) 0.48408(11) 0.0594(4) Uani 1 1 d . . . .
H35A H 1.3664 0.9916 0.4692 0.089 Uiso 1 1 calc GR . . .
H35B H 1.3148 1.0732 0.5381 0.089 Uiso 1 1 calc GR . . .
H35C H 1.4224 1.1650 0.4838 0.089 Uiso 1 1 calc GR . . .
C36B C 0.8356(11) 0.5020(12) 0.6773(11) 0.054(3) Uani 0.483(11) 1 d . P A 1
H36B H 0.9164 0.5864 0.6682 0.065 Uiso 0.483(11) 1 calc R P A 1
C37A C 0.8844(10) 0.4093(9) 0.6779(8) 0.0453(15) Uani 0.517(11) 1 d . P A 2
H37A H 0.9855 0.4442 0.6704 0.054 Uiso 0.517(11) 1 calc R P A 2
C38A C 0.8094(8) 0.2699(6) 0.6939(3) 0.0465(12) Uani 0.517(11) 1 d . P A 2
H38A H 0.8595 0.2120 0.6987 0.056 Uiso 0.517(11) 1 calc R P A 2
C39A C 0.6586(8) 0.2183(6) 0.7025(4) 0.0505(17) Uani 0.517(11) 1 d . P A 2
H39A H 0.6054 0.1236 0.7126 0.061 Uiso 0.517(11) 1 calc R P A 2
C40A C 0.5857(6) 0.3051(9) 0.6964(5) 0.051(2) Uani 0.517(11) 1 d . P A 2
H40A H 0.4839 0.2694 0.7029 0.062 Uiso 0.517(11) 1 calc R P A 2
C41A C 0.6628(8) 0.4444(9) 0.6807(5) 0.0504(18) Uani 0.517(11) 1 d . P A 2
H41A H 0.6125 0.5021 0.6755 0.060 Uiso 0.517(11) 1 calc R P A 2
C41B C 0.6958(9) 0.4999(7) 0.6802(6) 0.0450(14) Uani 0.483(11) 1 d . P A 1
H41B H 0.6843 0.5844 0.6764 0.054 Uiso 0.483(11) 1 calc R P A 1
C37B C 0.8584(10) 0.3820(11) 0.6876(10) 0.068(3) Uani 0.483(11) 1 d . P A 1
H37B H 0.9548 0.3861 0.6885 0.081 Uiso 0.483(11) 1 calc R P A 1
C38B C 0.7349(11) 0.2556(7) 0.6964(4) 0.062(2) Uani 0.483(11) 1 d . P A 1
H38B H 0.7474 0.1722 0.7021 0.075 Uiso 0.483(11) 1 calc R P A 1
C39B C 0.5931(10) 0.2501(7) 0.6970(6) 0.056(2) Uani 0.483(11) 1 d . P A 1
H39B H 0.5107 0.1635 0.7030 0.067 Uiso 0.483(11) 1 calc R P A 1
C40B C 0.5731(6) 0.3724(9) 0.6887(3) 0.0449(13) Uani 0.483(11) 1 d . P A 1
H40B H 0.4773 0.3691 0.6889 0.054 Uiso 0.483(11) 1 calc R P A 1
C36A C 0.8140(9) 0.4986(9) 0.6726(10) 0.052(3) Uani 0.517(11) 1 d . P A 2
H36A H 0.8679 0.5941 0.6637 0.063 Uiso 0.517(11) 1 calc R P A 2

loop_
_atom_site_aniso_label
_atom_site_aniso_U_11
_atom_site_aniso_U_22
_atom_site_aniso_U_33
_atom_site_aniso_U_23
_atom_site_aniso_U_13
_atom_site_aniso_U_12
N1 0.0214(4) 0.0269(5) 0.0277(5) 0.0035(4) 0.0025(4) 0.0143(4)
C2 0.0208(5) 0.0297(6) 0.0297(5) 0.0066(4) 0.0043(4) 0.0147(4)
C3 0.0214(5) 0.0276(5) 0.0304(6) 0.0061(4) 0.0037(4) 0.0134(4)
C4 0.0201(5) 0.0261(5) 0.0288(5) 0.0069(4) 0.0045(4) 0.0120(4)
C5 0.0208(5) 0.0246(5) 0.0276(5) 0.0057(4) 0.0053(4) 0.0124(4)
C6 0.0206(5) 0.0240(5) 0.0288(5) 0.0068(4) 0.0050(4) 0.0105(4)
C7 0.0254(5) 0.0307(6) 0.0321(6) 0.0051(5) 0.0017(4) 0.0152(5)
C8 0.0283(6) 0.0320(6) 0.0285(6) 0.0028(5) -0.0002(4) 0.0137(5)
C9 0.0296(6) 0.0274(6) 0.0310(6) 0.0041(5) 0.0059(5) 0.0136(5)
C10 0.0267(5) 0.0275(6) 0.0325(6) 0.0066(5) 0.0050(4) 0.0155(5)
C11 0.0217(5) 0.0238(5) 0.0285(5) 0.0074(4) 0.0060(4) 0.0107(4)
C12 0.0464(8) 0.0401(7) 0.0376(7) -0.0032(6) -0.0011(6) 0.0263(6)
C13 0.0206(5) 0.0245(5) 0.0281(5) 0.0077(4) 0.0051(4) 0.0116(4)
C14 0.0215(5) 0.0235(5) 0.0290(5) 0.0082(4) 0.0056(4) 0.0112(4)
C15 0.0262(5) 0.0242(5) 0.0326(6) 0.0058(4) 0.0042(4) 0.0143(4)
C16 0.0243(5) 0.0259(5) 0.0362(6) 0.0098(5) 0.0032(4) 0.0131(4)
C17 0.0255(5) 0.0286(6) 0.0309(6) 0.0054(4) -0.0016(4) 0.0133(5)
C18 0.0266(5) 0.0273(5) 0.0305(6) 0.0037(4) 0.0020(4) 0.0148(5)
C19 0.0340(6) 0.0315(6) 0.0441(7) 0.0051(5) -0.0049(5) 0.0202(5)
C20 0.0257(5) 0.0293(6) 0.0267(5) 0.0013(4) 0.0020(4) 0.0168(5)
C21 0.0264(6) 0.0303(6) 0.0353(6) 0.0034(5) 0.0017(5) 0.0142(5)
C22 0.0228(5) 0.0295(5) 0.0260(5) 0.0044(4) 0.0022(4) 0.0157(4)
C23 0.0231(5) 0.0281(5) 0.0354(6) 0.0070(5) 0.0052(4) 0.0133(4)
C24 0.0236(5) 0.0359(6) 0.0363(6) 0.0075(5) 0.0072(5) 0.0176(5)
C25 0.0305(6) 0.0333(6) 0.0255(5) 0.0047(4) 0.0027(4) 0.0203(5)
C26 0.0331(6) 0.0295(6) 0.0368(6) 0.0112(5) 0.0090(5) 0.0163(5)
C27 0.0262(6) 0.0345(6) 0.0378(6) 0.0116(5) 0.0120(5) 0.0167(5)
C28 0.0434(7) 0.0380(7) 0.0400(7) 0.0068(5) 0.0080(5) 0.0282(6)
C29 0.0239(5) 0.0299(6) 0.0302(6) 0.0027(4) 0.0020(4) 0.0173(5)
C30 0.0291(6) 0.0390(7) 0.0418(7) 0.0138(6) -0.0015(5) 0.0110(5)
C31 0.0244(6) 0.0445(7) 0.0458(7) 0.0098(6) -0.0006(5) 0.0095(5)
C32 0.0302(6) 0.0462(7) 0.0407(7) 0.0064(6) -0.0041(5) 0.0206(6)
C33 0.0415(8) 0.0745(11) 0.0701(11) 0.0456(10) -0.0108(8) 0.0108(8)
C34 0.0283(7) 0.0623(10) 0.0608(9) 0.0343(8) -0.0046(6) 0.0061(6)
C35 0.0398(8) 0.0719(11) 0.0600(10) 0.0157(8) -0.0134(7) 0.0253(8)
C36B 0.030(2) 0.059(5) 0.054(5) 0.009(3) 0.015(2) 0.005(3)
C37A 0.040(2) 0.050(3) 0.036(3) 0.0079(18) 0.0037(17) 0.0149(19)
C38A 0.067(3) 0.051(2) 0.0329(15) 0.0086(14) 0.007(2) 0.039(3)
C39A 0.062(4) 0.041(2) 0.0390(18) 0.0121(16) 0.016(3) 0.013(3)
C40A 0.038(2) 0.070(6) 0.040(2) 0.011(5) 0.0091(15) 0.021(3)
C41A 0.056(4) 0.061(5) 0.045(2) 0.012(4) 0.006(3) 0.038(4)
C41B 0.044(3) 0.041(3) 0.0424(19) 0.010(3) 0.0094(17) 0.013(3)
C37B 0.062(5) 0.094(7) 0.054(5) 0.003(4) -0.005(4) 0.051(5)
C38B 0.089(7) 0.059(4) 0.050(3) 0.012(3) -0.002(5) 0.047(5)
C39B 0.065(5) 0.047(4) 0.039(2) 0.017(3) 0.011(3) 0.010(3)
C40B 0.038(2) 0.056(4) 0.0353(17) 0.0113(19) 0.0104(16) 0.016(2)
C36A 0.070(6) 0.037(4) 0.051(4) 0.019(3) 0.007(4) 0.024(4)

loop_
_atom_type_symbol
_atom_type_description
_atom_type_scat_dispersion_real
_atom_type_scat_dispersion_imag
_atom_type_scat_source
C C 0.0181 0.0091 'International Tables Vol C Tables 4.2.6.8 and 6.1.1.4'
H H 0.0000 0.0000 'International Tables Vol C Tables 4.2.6.8 and 6.1.1.4'
N N 0.0311 0.0180 'International Tables Vol C Tables 4.2.6.8 and 6.1.1.4'

loop_
_geom_angle_atom_site_label_1
_geom_angle_atom_site_label_2
_geom_angle_atom_site_label_3
_geom_angle
C2 N1 C5 108.23(9)
C2 N1 C20 122.59(9)
C5 N1 C20 128.80(9)
N1 C2 C22 123.34(10)
C3 C2 N1 109.72(10)
C3 C2 C22 126.95(10)
C2 C3 C4 106.68(10)
C2 C3 C29 123.48(10)
C4 C3 C29 129.83(10)
C3 C4 C6 131.51(10)
C5 C4 C3 107.52(10)
C5 C4 C6 120.83(10)
N1 C5 C4 107.84(9)
N1 C5 C13 129.96(10)
C4 C5 C13 122.19(10)
C7 C6 C4 122.98(10)
C7 C6 C11 118.35(10)
C11 C6 C4 118.62(10)
C6 C7 H7 119.2
C8 C7 C6 121.60(11)
C8 C7 H7 119.2
C7 C8 H8 119.6
C7 C8 C9 120.83(11)
C9 C8 H8 119.6
C8 C9 C12 121.09(11)
C10 C9 C8 117.89(11)
C10 C9 C12 121.02(11)
C9 C10 H10 118.5
C9 C10 C11 123.03(11)
C11 C10 H10 118.5
C6 C11 C14 120.10(10)
C10 C11 C6 118.07(10)
C10 C11 C14 121.83(10)
C9 C12 H12A 109.5
C9 C12 H12B 109.5
C9 C12 H12C 109.5
H12A C12 H12B 109.5
H12A C12 H12C 109.5
H12B C12 H12C 109.5
C14 C13 C5 117.03(10)
C18 C13 C5 125.33(10)
C18 C13 C14 117.64(10)
C13 C14 C11 121.09(10)
C15 C14 C11 120.60(10)
C15 C14 C13 118.30(10)
C14 C15 H15 118.3
C16 C15 C14 123.39(11)
C16 C15 H15 118.3
C15 C16 C17 117.65(10)
C15 C16 C19 121.07(11)
C17 C16 C19 121.28(10)
C16 C17 H17 119.4
C18 C17 C16 121.12(11)
C18 C17 H17 119.4
C13 C18 H18 119.1
C17 C18 C13 121.88(11)
C17 C18 H18 119.1
C16 C19 H19A 109.5
C16 C19 H19B 109.5
C16 C19 H19C 109.5
H19A C19 H19B 109.5
H19A C19 H19C 109.5
H19B C19 H19C 109.5
N1 C20 H20A 109.2
N1 C20 H20B 109.2
N1 C20 C21 112.20(9)
H20A C20 H20B 107.9
C21 C20 H20A 109.2
C21 C20 H20B 109.2
C20 C21 H21A 109.5
C20 C21 H21B 109.5
C20 C21 H21C 109.5
H21A C21 H21B 109.5
H21A C21 H21C 109.5
H21B C21 H21C 109.5
C23 C22 C2 119.88(10)
C27 C22 C2 122.03(10)
C27 C22 C23 117.94(10)
C22 C23 H23 119.6
C24 C23 C22 120.73(11)
C24 C23 H23 119.6
C23 C24 H24 119.3
C23 C24 C25 121.37(11)
C25 C24 H24 119.3
C24 C25 C26 117.84(10)
C24 C25 C28 121.21(11)
C26 C25 C28 120.92(11)
C25 C26 H26 119.4
C27 C26 C25 121.20(11)
C27 C26 H26 119.4
C22 C27 H27 119.5
C26 C27 C22 120.91(11)
C26 C27 H27 119.5
C25 C28 H28A 109.5
C25 C28 H28B 109.5
C25 C28 H28C 109.5
H28A C28 H28B 109.5
H28A C28 H28C 109.5
H28B C28 H28C 109.5
C30 C29 C3 121.19(11)
C34 C29 C3 121.56(11)
C34 C29 C30 117.22(11)
C29 C30 H30 119.3
C29 C30 C31 121.35(12)
C31 C30 H30 119.3
C30 C31 H31 119.1
C32 C31 C30 121.74(12)
C32 C31 H31 119.1
C31 C32 C33 116.94(12)
C31 C32 C35 121.38(13)
C33 C32 C35 121.67(14)
C32 C33 H33 119.1
C32 C33 C34 121.71(14)
C34 C33 H33 119.1
C29 C34 C33 121.03(13)
C29 C34 H34 119.5
C33 C34 H34 119.5
C32 C35 H35A 109.5
C32 C35 H35B 109.5
C32 C35 H35C 109.5
H35A C35 H35B 109.5
H35A C35 H35C 109.5
H35B C35 H35C 109.5
C41B C36B H36B 119.4
C37B C36B H36B 119.4
C37B C36B C41B 121.3(7)
C38A C37A H37A 119.1
C36A C37A H37A 119.1
C36A C37A C38A 121.8(6)
C37A C38A H38A 120.8
C39A C38A C37A 118.3(5)
C39A C38A H38A 120.8
C38A C39A H39A 119.7
C38A C39A C40A 120.7(5)
C40A C39A H39A 119.7
C39A C40A H40A 119.9
C41A C40A C39A 120.1(6)
C41A C40A H40A 119.9
C40A C41A H41A 120.0
C40A C41A C36A 120.1(5)
C36A C41A H41A 120.0
C36B C41B H41B 120.1
C36B C41B C40B 119.8(6)
C40B C41B H41B 120.1
C36B C37B H37B 120.9
C36B C37B C38B 118.1(7)
C38B C37B H37B 120.9
C37B C38B H38B 119.4
C39B C38B C37B 121.2(6)
C39B C38B H38B 119.4
C38B C39B H39B 120.0
C38B C39B C40B 120.0(6)
C40B C39B H39B 120.0
C41B C40B H40B 120.3
C39B C40B C41B 119.5(5)
C39B C40B H40B 120.3
C37A C36A H36A 120.5
C41A C36A C37A 118.9(6)
C41A C36A H36A 120.5

loop_
_geom_bond_atom_site_label_1
_geom_bond_atom_site_label_2
_geom_bond_distance
N1 C2 1.3848(14)
N1 C5 1.3875(14)
N1 C20 1.4664(14)
C2 C3 1.3725(16)
C2 C22 1.4817(15)
C3 C4 1.4308(15)
C3 C29 1.4883(15)
C4 C5 1.3985(15)
C4 C6 1.4434(15)
C5 C13 1.4478(14)
C6 C7 1.4131(16)
C6 C11 1.4139(15)
C7 H7 0.9300
C7 C8 1.3720(17)
C8 H8 0.9300
C8 C9 1.4038(17)
C9 C10 1.3774(17)
C9 C12 1.5085(17)
C10 H10 0.9300
C10 C11 1.4134(16)
C11 C14 1.4669(15)
C12 H12A 0.9600
C12 H12B 0.9600
C12 H12C 0.9600
C13 C14 1.4234(15)
C13 C18 1.4176(15)
C14 C15 1.4115(15)
C15 H15 0.9300
C15 C16 1.3778(16)
C16 C17 1.4005(17)
C16 C19 1.5055(15)
C17 H17 0.9300
C17 C18 1.3739(16)
C18 H18 0.9300
C19 H19A 0.9600
C19 H19B 0.9600
C19 H19C 0.9600
C20 H20A 0.9700
C20 H20B 0.9700
C20 C21 1.5180(16)
C21 H21A 0.9600
C21 H21B 0.9600
C21 H21C 0.9600
C22 C23 1.3969(15)
C22 C27 1.3929(16)
C23 H23 0.9300
C23 C24 1.3856(16)
C24 H24 0.9300
C24 C25 1.3885(17)
C25 C26 1.3909(17)
C25 C28 1.5059(16)
C26 H26 0.9300
C26 C27 1.3860(17)
C27 H27 0.9300
C28 H28A 0.9600
C28 H28B 0.9600
C28 H28C 0.9600
C29 C30 1.3791(17)
C29 C34 1.3779(18)
C30 H30 0.9300
C30 C31 1.3871(18)
C31 H31 0.9300
C31 C32 1.369(2)
C32 C33 1.381(2)
C32 C35 1.5110(18)
C33 H33 0.9300
C33 C34 1.3885(19)
C34 H34 0.9300
C35 H35A 0.9600
C35 H35B 0.9600
C35 H35C 0.9600
C36B H36B 0.9300
C36B C41B 1.3737(18)
C36B C37B 1.3735(17)
C37A H37A 0.9300
C37A C38A 1.3740(18)
C37A C36A 1.3738(17)
C38A H38A 0.9300
C38A C39A 1.3737(18)
C39A H39A 0.9300
C39A C40A 1.3739(18)
C40A H40A 0.9300
C40A C41A 1.3732(18)
C41A H41A 0.9300
C41A C36A 1.3736(17)
C41B H41B 0.9300
C41B C40B 1.3738(18)
C37B H37B 0.9300
C37B C38B 1.3737(18)
C38B H38B 0.9300
C38B C39B 1.3736(18)
C39B H39B 0.9300
C39B C40B 1.3734(18)
C40B H40B 0.9300
C36A H36A 0.9300

loop_
_geom_torsion_atom_site_label_1
_geom_torsion_atom_site_label_2
_geom_torsion_atom_site_label_3
_geom_torsion_atom_site_label_4
_geom_torsion
N1 C2 C3 C4 1.42(13)
N1 C2 C3 C29 -177.84(10)
N1 C2 C22 C23 111.98(13)
N1 C2 C22 C27 -72.66(15)
N1 C5 C13 C14 176.72(10)
N1 C5 C13 C18 -4.07(19)
C2 N1 C5 C4 -0.28(12)
C2 N1 C5 C13 -179.38(11)
C2 N1 C20 C21 99.88(12)
C2 C3 C4 C5 -1.57(12)
C2 C3 C4 C6 174.02(11)
C2 C3 C29 C30 102.95(15)
C2 C3 C29 C34 -75.12(17)
C2 C22 C23 C24 175.21(11)
C2 C22 C27 C26 -175.22(11)
C3 C2 C22 C23 -68.11(16)
C3 C2 C22 C27 107.26(14)
C3 C4 C5 N1 1.14(12)
C3 C4 C5 C13 -179.67(10)
C3 C4 C6 C7 -1.92(19)
C3 C4 C6 C11 -179.26(11)
C3 C29 C30 C31 -178.95(12)
C3 C29 C34 C33 179.17(16)
C4 C3 C29 C30 -76.13(17)
C4 C3 C29 C34 105.81(16)
C4 C5 C13 C14 -2.27(16)
C4 C5 C13 C18 176.94(10)
C4 C6 C7 C8 -179.60(11)
C4 C6 C11 C10 -177.48(10)
C4 C6 C11 C14 2.40(15)
C5 N1 C2 C3 -0.73(12)
C5 N1 C2 C22 179.20(10)
C5 N1 C20 C21 -72.13(14)
C5 C4 C6 C7 173.18(10)
C5 C4 C6 C11 -4.16(16)
C5 C13 C14 C11 0.50(15)
C5 C13 C14 C15 -179.40(9)
C5 C13 C18 C17 -179.95(11)
C6 C4 C5 N1 -175.02(9)
C6 C4 C5 C13 4.17(16)
C6 C7 C8 C9 -1.91(19)
C6 C11 C14 C13 -0.65(16)
C6 C11 C14 C15 179.25(10)
C7 C6 C11 C10 5.05(15)
C7 C6 C11 C14 -175.07(10)
C7 C8 C9 C10 3.05(18)
C7 C8 C9 C12 -177.63(12)
C8 C9 C10 C11 -0.03(18)
C9 C10 C11 C6 -4.04(17)
C9 C10 C11 C14 176.08(11)
C10 C11 C14 C13 179.23(10)
C10 C11 C14 C15 -0.88(16)
C11 C6 C7 C8 -2.25(17)
C11 C14 C15 C16 179.21(10)
C12 C9 C10 C11 -179.35(11)
C13 C14 C15 C16 -0.89(17)
C14 C13 C18 C17 -0.74(17)
C14 C15 C16 C17 -0.20(17)
C14 C15 C16 C19 179.35(11)
C15 C16 C17 C18 0.84(17)
C16 C17 C18 C13 -0.37(18)
C18 C13 C14 C11 -178.78(10)
C18 C13 C14 C15 1.32(15)
C19 C16 C17 C18 -178.71(11)
C20 N1 C2 C3 -174.19(10)
C20 N1 C2 C22 5.74(16)
C20 N1 C5 C4 172.64(10)
C20 N1 C5 C13 -6.46(19)
C22 C2 C3 C4 -178.51(10)
C22 C2 C3 C29 2.24(18)
C22 C23 C24 C25 0.08(18)
C23 C22 C27 C26 0.24(17)
C23 C24 C25 C26 0.28(18)
C23 C24 C25 C28 -178.16(11)
C24 C25 C26 C27 -0.39(18)
C25 C26 C27 C22 0.13(19)
C27 C22 C23 C24 -0.34(17)
C28 C25 C26 C27 178.05(11)
C29 C3 C4 C5 177.62(11)
C29 C3 C4 C6 -6.8(2)
C29 C30 C31 C32 0.4(2)
C30 C29 C34 C33 1.0(3)
C30 C31 C32 C33 -0.2(2)
C30 C31 C32 C35 178.36(15)
C31 C32 C33 C34 0.5(3)
C32 C33 C34 C29 -0.9(3)
C34 C29 C30 C31 -0.8(2)
C35 C32 C33 C34 -178.13(18)
C36B C41B C40B C39B 2.2(16)
C36B C37B C38B C39B -1.6(18)
C37A C38A C39A C40A -0.9(12)
C38A C37A C36A C41A -2(2)
C38A C39A C40A C41A 0.7(12)
C39A C40A C41A C36A -1.2(14)
C40A C41A C36A C37A 2.1(18)
C41B C36B C37B C38B 4(2)
C37B C36B C41B C40B -4(2)
C37B C38B C39B C40B -0.1(15)
C38B C39B C40B C41B -0.2(14)
C36A C37A C38A C39A 1.8(16)
